data_1560071
loop_
_publ_author_name
'Rajkumar, Madhu'
'Desiraju, Gautam R.'

_publ_section_title
;
 Quaternary and quinary molecular solids based on structural inequivalence
 and combinatorial approaches: 2-nitroresorcinol and
 4,6-dichlororesorcinol
;
_journal_issue 2
_journal_name_full IUCrJ
_journal_page_first 178
_journal_page_last 185
_journal_paper_doi 10.1107/S2052252520016589
_journal_volume 8
_journal_year 2021
_chemical_formula_sum 'C28 H22 Cl2 N2 O2'
_chemical_formula_weight 489.37
_space_group_crystal_system triclinic
_space_group_IT_number 2
_space_group_name_Hall '-P 1'
_space_group_name_H-M_alt 'P -1'
_atom_sites_solution_hydrogens geom
_audit_creation_method SHELXL-2018/3
_cell_angle_alpha 94.129(7)
_cell_angle_beta 94.866(7)
_cell_angle_gamma 98.239(7)
_cell_formula_units_Z 2
_cell_length_a 8.8453(13)
_cell_length_b 10.4891(15)
_cell_length_c 12.6940(19)
_cell_measurement_reflns_used 10718
_cell_measurement_temperature 150(2)
_cell_measurement_theta_max 27.6
_cell_measurement_theta_min 3.2
_cell_volume 1157.1(3)
_computing_structure_refinement 'SHELXL-2018/3 (Sheldrick, 2018)'
_computing_structure_solution 'SHELXT 2014/5 (Sheldrick, 2014)'
_diffrn_ambient_temperature 150(2)
_diffrn_measured_fraction_theta_full 0.998
_diffrn_measured_fraction_theta_max 0.997
_diffrn_measurement_device_type 'Rigaku Mercury375R (2x2 bin mode)'
_diffrn_measurement_method 'profile data from \w-scans'
_diffrn_radiation_type MoK\a
_diffrn_radiation_wavelength 0.71075
_diffrn_reflns_av_R_equivalents 0.0323
_diffrn_reflns_av_unetI/netI 0.0426
_diffrn_reflns_Laue_measured_fraction_full 0.998
_diffrn_reflns_Laue_measured_fraction_max 0.997
_diffrn_reflns_limit_h_max 11
_diffrn_reflns_limit_h_min -11
_diffrn_reflns_limit_k_max 13
_diffrn_reflns_limit_k_min -13
_diffrn_reflns_limit_l_max 16
_diffrn_reflns_limit_l_min -16
_diffrn_reflns_number 12258
_diffrn_reflns_point_group_measured_fraction_full 0.998
_diffrn_reflns_point_group_measured_fraction_max 0.997
_diffrn_reflns_theta_full 25.242
_diffrn_reflns_theta_max 27.484
_diffrn_reflns_theta_min 3.223
_diffrn_source 'Sealed Tube'
_exptl_absorpt_coefficient_mu 0.310
_exptl_absorpt_correction_T_max 1.000
_exptl_absorpt_correction_T_min 0.800
_exptl_absorpt_correction_type multi-scan
_exptl_absorpt_process_details 'Jacobson, R. (1998) Private communication'
_exptl_crystal_colour Colorless
_exptl_crystal_density_diffrn 1.405
_exptl_crystal_description Prism
_exptl_crystal_F_000 508
_exptl_crystal_size_max 0.200
_exptl_crystal_size_mid 0.200
_exptl_crystal_size_min 0.200
_refine_diff_density_max 0.375
_refine_diff_density_min -0.356
_refine_diff_density_rms 0.074
_refine_ls_extinction_method none
_refine_ls_goodness_of_fit_ref 1.078
_refine_ls_hydrogen_treatment constr
_refine_ls_matrix_type full
_refine_ls_number_parameters 311
_refine_ls_number_reflns 5291
_refine_ls_number_restraints 0
_refine_ls_restrained_S_all 1.078
_refine_ls_R_factor_all 0.0599
_refine_ls_R_factor_gt 0.0428
_refine_ls_shift/su_max 0.001
_refine_ls_shift/su_mean 0.000
_refine_ls_structure_factor_coef Fsqd
_refine_ls_weighting_details 'w=1/[\s^2^(Fo^2^)+(0.0838P)^2^+0.2470P] where P=(Fo^2^+2Fc^2^)/3'
_refine_ls_weighting_scheme calc
_refine_ls_wR_factor_gt 0.1188
_refine_ls_wR_factor_ref 0.1471
_reflns_Friedel_coverage 0.000
_reflns_number_gt 4119
_reflns_number_total 5291
_reflns_threshold_expression 'I > 2\s(I)'
_cod_data_source_file yc5029.cif
_cod_data_source_block 31CRES-DMP-PYR
_cod_depositor_comments
;
The following automatic conversions were performed:

data item '_exptl_absorpt_correction_type' value 'Multi-scan' was
changed to 'multi-scan' in accordance with the
/home/data/users/saulius/crontab/automatic-downloads/rss-feeds/IUCr/lib/dictionaries/cif_core.dic
dictionary named 'cif_core.dic' version 2.4.2 last updated on
2011-04-26.

Automatic conversion script
Id: cif_fix_values 7556 2019-12-06 15:28:31Z antanas 

 Adding full bibliography for 1560041--1560072.cif.
;
_cod_database_code 1560071
_shelx_shelxl_version_number 2018/3
_shelx_space_group_comment
;
The symmetry employed for this shelxl refinement is uniquely defined
by the following loop, which should always be used as a source of
symmetry information in preference to the above space-group names.
They are only intended as comments.
;
_shelx_estimated_absorpt_t_min 0.941
_shelx_estimated_absorpt_t_max 0.941

loop_
_space_group_symop_operation_xyz
'x, y, z'
'-x, -y, -z'

loop_
_atom_site_label
_atom_site_type_symbol
_atom_site_fract_x
_atom_site_fract_y
_atom_site_fract_z
_atom_site_U_iso_or_equiv
_atom_site_adp_type
_atom_site_occupancy
_atom_site_site_symmetry_order
_atom_site_calc_flag
_atom_site_refinement_flags_posn
_atom_site_refinement_flags_adp
_atom_site_refinement_flags_occupancy
_atom_site_disorder_assembly
_atom_site_disorder_group
Cl01 Cl 1.02959(6) 0.68667(6) 0.08882(4) 0.03253(16) Uani 1 1 d . . . . .
Cl02 Cl 1.11357(6) 0.23705(5) 0.24945(4) 0.03074(16) Uani 1 1 d . . . . .
O2 O 0.93694(17) 0.32455(14) 0.41690(12) 0.0285(3) Uani 1 1 d . . . . .
H2 H 0.859281 0.332969 0.446050 0.043 Uiso 1 1 calc R U . . .
O1 O 0.84868(17) 0.72004(15) 0.26951(13) 0.0291(4) Uani 1 1 d . . . . .
H1 H 0.787264 0.719435 0.314426 0.044 Uiso 1 1 calc R U . . .
N1 N 0.66632(19) 0.34726(16) 0.50690(13) 0.0218(4) Uani 1 1 d . . . . .
N2 N 0.39818(19) 0.30727(16) 0.60654(13) 0.0214(4) Uani 1 1 d . . . . .
C24 C 0.5297(2) 0.32823(18) 0.44994(16) 0.0211(4) Uani 1 1 d . . . . .
C27 C 0.5353(2) 0.32621(18) 0.66345(16) 0.0207(4) Uani 1 1 d . . . . .
C26 C 0.6687(2) 0.34588(19) 0.61191(16) 0.0212(4) Uani 1 1 d . . . . .
H26 H 0.763077 0.358546 0.652424 0.025 Uiso 1 1 calc R U . . .
C2 C 0.9548(2) 0.41021(19) 0.34255(16) 0.0220(4) Uani 1 1 d . . . . .
C22 C 0.4328(2) -0.01332(18) 0.46247(16) 0.0216(4) Uani 1 1 d . . . . .
C4 C 1.0627(2) 0.4679(2) 0.18094(16) 0.0252(5) Uani 1 1 d . . . . .
H4 H 1.121591 0.450104 0.125941 0.030 Uiso 1 1 calc R U . . .
C6 C 0.9108(2) 0.6100(2) 0.26842(16) 0.0224(4) Uani 1 1 d . . . . .
C14 C 0.5053(2) 0.0681(2) 0.01210(15) 0.0236(4) Uani 1 1 d . . . . .
C3 C 1.0399(2) 0.3818(2) 0.25794(17) 0.0233(4) Uani 1 1 d . . . . .
C5 C 0.9981(2) 0.5796(2) 0.18580(16) 0.0239(4) Uani 1 1 d . . . . .
C25 C 0.3962(2) 0.30791(19) 0.50115(16) 0.0232(4) Uani 1 1 d . . . . .
H25 H 0.301945 0.294239 0.460407 0.028 Uiso 1 1 calc R U . . .
C1 C 0.8940(2) 0.5248(2) 0.34687(16) 0.0236(4) Uani 1 1 d . . . . .
H1A H 0.840331 0.545386 0.404086 0.028 Uiso 1 1 calc R U . . .
C23 C 0.5253(3) 0.3302(2) 0.33194(16) 0.0272(5) Uani 1 1 d . . . . .
H23A H 0.552130 0.417458 0.314233 0.041 Uiso 1 1 calc R U . . .
H23B H 0.423828 0.296163 0.300171 0.041 Uiso 1 1 calc R U . . .
H23C H 0.597139 0.278119 0.305729 0.041 Uiso 1 1 calc R U . . .
C13 C 0.3727(3) 0.1291(2) 0.00019(17) 0.0289(5) Uani 1 1 d . . . . .
C17 C 0.4491(3) -0.01394(19) 0.35222(17) 0.0263(5) Uani 1 1 d . . . . .
C15 C 0.7259(3) 0.0354(2) 0.38824(18) 0.0295(5) Uani 1 1 d . . . . .
H15 H 0.822237 0.050610 0.363411 0.035 Uiso 1 1 calc R U . . .
C28 C 0.5403(3) 0.3277(2) 0.78120(17) 0.0292(5) Uani 1 1 d . . . . .
H28A H 0.507648 0.405628 0.809350 0.044 Uiso 1 1 calc R U . . .
H28B H 0.643272 0.324378 0.810329 0.044 Uiso 1 1 calc R U . . .
H28C H 0.473176 0.254202 0.799760 0.044 Uiso 1 1 calc R U . . .
C20 C 0.1564(3) -0.0670(2) 0.42490(19) 0.0309(5) Uani 1 1 d . . . . .
H20 H 0.059246 -0.086203 0.447883 0.037 Uiso 1 1 calc R U . . .
C9 C 0.6502(2) 0.1428(2) 0.04835(16) 0.0280(5) Uani 1 1 d . . . . .
C16 C 0.6004(3) 0.0107(2) 0.31812(18) 0.0287(5) Uani 1 1 d . . . . .
H16 H 0.611820 0.009630 0.245921 0.034 Uiso 1 1 calc R U . . .
C21 C 0.2854(2) -0.03872(18) 0.49956(17) 0.0246(4) Uani 1 1 d . . . . .
C7 C 0.7712(3) -0.0503(3) 0.03708(19) 0.0359(6) Uani 1 1 d . . . . .
H7 H 0.859079 -0.089127 0.045646 0.043 Uiso 1 1 calc R U . . .
C10 C 0.6580(3) 0.2758(2) 0.07180(18) 0.0361(6) Uani 1 1 d . . . . .
H10 H 0.751888 0.325325 0.096226 0.043 Uiso 1 1 calc R U . . .
C19 C 0.1722(3) -0.0667(2) 0.3173(2) 0.0328(5) Uani 1 1 d . . . . .
H19 H 0.085368 -0.084739 0.268892 0.039 Uiso 1 1 calc R U . . .
C18 C 0.3157(3) -0.0398(2) 0.28101(18) 0.0295(5) Uani 1 1 d . . . . .
H18 H 0.323884 -0.038831 0.208505 0.035 Uiso 1 1 calc R U . . .
C8 C 0.7821(3) 0.0782(3) 0.05991(18) 0.0346(5) Uani 1 1 d . . . . .
H8 H 0.877172 0.126070 0.083677 0.041 Uiso 1 1 calc R U . . .
C12 C 0.3877(3) 0.2629(2) 0.02408(18) 0.0375(6) Uani 1 1 d . . . . .
H12 H 0.301626 0.304159 0.016175 0.045 Uiso 1 1 calc R U . . .
C11 C 0.5291(3) 0.3348(2) 0.05935(18) 0.0405(6) Uani 1 1 d . . . . .
H11 H 0.536959 0.423676 0.074749 0.049 Uiso 1 1 calc R U . . .

loop_
_atom_site_aniso_label
_atom_site_aniso_U_11
_atom_site_aniso_U_22
_atom_site_aniso_U_33
_atom_site_aniso_U_23
_atom_site_aniso_U_13
_atom_site_aniso_U_12
Cl01 0.0332(3) 0.0432(3) 0.0235(3) 0.0106(2) 0.0084(2) 0.0063(2)
Cl02 0.0259(3) 0.0307(3) 0.0355(3) -0.0049(2) 0.0014(2) 0.0086(2)
O2 0.0252(8) 0.0307(8) 0.0325(9) 0.0093(7) 0.0108(6) 0.0057(6)
O1 0.0262(8) 0.0312(8) 0.0335(9) 0.0086(7) 0.0122(6) 0.0084(6)
N1 0.0228(9) 0.0219(8) 0.0209(9) 0.0027(7) 0.0036(7) 0.0023(7)
N2 0.0203(9) 0.0227(9) 0.0230(9) 0.0019(7) 0.0074(7) 0.0062(7)
C24 0.0249(10) 0.0177(9) 0.0206(10) 0.0019(8) 0.0030(8) 0.0029(8)
C27 0.0252(10) 0.0156(9) 0.0219(10) 0.0017(8) 0.0046(8) 0.0041(7)
C26 0.0204(10) 0.0214(10) 0.0213(10) 0.0013(8) 0.0009(8) 0.0025(8)
C2 0.0157(9) 0.0247(10) 0.0243(10) 0.0013(8) 0.0019(8) -0.0013(7)
C22 0.0252(11) 0.0139(9) 0.0271(11) 0.0022(8) 0.0080(8) 0.0048(7)
C4 0.0180(10) 0.0371(12) 0.0186(10) -0.0057(9) 0.0023(8) 0.0013(8)
C6 0.0146(9) 0.0279(11) 0.0240(10) 0.0016(8) 0.0022(8) 0.0006(8)
C14 0.0227(10) 0.0346(11) 0.0148(10) 0.0071(8) 0.0059(8) 0.0038(8)
C3 0.0175(10) 0.0250(10) 0.0254(11) -0.0054(8) -0.0007(8) 0.0022(8)
C5 0.0194(10) 0.0313(11) 0.0190(10) 0.0039(8) 0.0006(8) -0.0032(8)
C25 0.0218(10) 0.0239(10) 0.0235(10) 0.0018(8) 0.0000(8) 0.0033(8)
C1 0.0178(10) 0.0298(11) 0.0239(11) 0.0015(8) 0.0073(8) 0.0028(8)
C23 0.0296(12) 0.0304(11) 0.0210(11) 0.0038(9) 0.0035(8) 0.0008(9)
C13 0.0305(12) 0.0388(13) 0.0212(11) 0.0106(9) 0.0085(9) 0.0109(9)
C17 0.0355(12) 0.0185(10) 0.0266(11) 0.0027(8) 0.0074(9) 0.0066(8)
C15 0.0315(12) 0.0226(11) 0.0373(13) 0.0049(9) 0.0177(10) 0.0042(9)
C28 0.0361(13) 0.0306(12) 0.0210(11) 0.0023(9) 0.0053(9) 0.0041(9)
C20 0.0262(12) 0.0248(11) 0.0429(14) 0.0016(10) 0.0066(10) 0.0069(9)
C9 0.0272(11) 0.0400(13) 0.0173(10) 0.0071(9) 0.0069(8) 0.0010(9)
C16 0.0378(13) 0.0248(11) 0.0267(11) 0.0044(9) 0.0164(9) 0.0071(9)
C21 0.0278(11) 0.0140(9) 0.0334(12) 0.0022(8) 0.0091(9) 0.0040(8)
C7 0.0228(11) 0.0568(16) 0.0331(13) 0.0154(11) 0.0071(9) 0.0142(10)
C10 0.0465(15) 0.0378(13) 0.0202(11) 0.0024(10) 0.0058(10) -0.0081(11)
C19 0.0335(13) 0.0246(11) 0.0402(14) 0.0014(10) -0.0028(10) 0.0081(9)
C18 0.0407(13) 0.0221(11) 0.0263(11) 0.0037(9) 0.0009(9) 0.0070(9)
C8 0.0218(11) 0.0516(15) 0.0290(12) 0.0120(11) 0.0015(9) -0.0027(10)
C12 0.0510(16) 0.0419(14) 0.0264(12) 0.0098(10) 0.0154(11) 0.0197(12)
C11 0.0672(19) 0.0327(13) 0.0224(12) 0.0016(10) 0.0133(11) 0.0053(12)

loop_
_atom_type_symbol
_atom_type_description
_atom_type_scat_dispersion_real
_atom_type_scat_dispersion_imag
_atom_type_scat_source
C C 0.0033 0.0016 'International Tables Vol C Tables 4.2.6.8 and 6.1.1.4'
H H 0.0000 0.0000 'International Tables Vol C Tables 4.2.6.8 and 6.1.1.4'
Cl Cl 0.1484 0.1585 'International Tables Vol C Tables 4.2.6.8 and 6.1.1.4'
N N 0.0061 0.0033 'International Tables Vol C Tables 4.2.6.8 and 6.1.1.4'
O O 0.0106 0.0060 'International Tables Vol C Tables 4.2.6.8 and 6.1.1.4'

loop_
_geom_angle_atom_site_label_1
_geom_angle_atom_site_label_2
_geom_angle_atom_site_label_3
_geom_angle
_geom_angle_site_symmetry_1
_geom_angle_site_symmetry_3
_geom_angle_publ_flag
C2 O2 H2 109.5 . . ?
C6 O1 H1 109.5 . . ?
C26 N1 C24 117.85(17) . . ?
C25 N2 C27 117.60(17) . . ?
N1 C24 C25 119.68(18) . . ?
N1 C24 C23 118.42(18) . . ?
C25 C24 C23 121.90(18) . . ?
N2 C27 C26 119.64(18) . . ?
N2 C27 C28 118.54(18) . . ?
C26 C27 C28 121.81(19) . . ?
N1 C26 C27 122.63(18) . . ?
N1 C26 H26 118.7 . . ?
C27 C26 H26 118.7 . . ?
O2 C2 C1 122.99(18) . . ?
O2 C2 C3 118.29(18) . . ?
C1 C2 C3 118.71(19) . . ?
C17 C22 C21 120.72(19) . . ?
C17 C22 C22 119.6(2) . 2_656 ?
C21 C22 C22 119.7(2) . 2_656 ?
C5 C4 C3 120.02(18) . . ?
C5 C4 H4 120.0 . . ?
C3 C4 H4 120.0 . . ?
O1 C6 C1 122.95(18) . . ?
O1 C6 C5 119.27(18) . . ?
C1 C6 C5 117.78(19) . . ?
C13 C14 C9 120.0(2) . . ?
C13 C14 C14 120.4(2) . 2_655 ?
C9 C14 C14 119.6(2) . 2_655 ?
C4 C3 C2 120.07(19) . . ?
C4 C3 Cl02 120.46(16) . . ?
C2 C3 Cl02 119.46(16) . . ?
C4 C5 C6 121.31(19) . . ?
C4 C5 Cl01 119.12(16) . . ?
C6 C5 Cl01 119.55(17) . . ?
N2 C25 C24 122.61(18) . . ?
N2 C25 H25 118.7 . . ?
C24 C25 H25 118.7 . . ?
C2 C1 C6 122.03(19) . . ?
C2 C1 H1A 119.0 . . ?
C6 C1 H1A 119.0 . . ?
C24 C23 H23A 109.5 . . ?
C24 C23 H23B 109.5 . . ?
H23A C23 H23B 109.5 . . ?
C24 C23 H23C 109.5 . . ?
H23A C23 H23C 109.5 . . ?
H23B C23 H23C 109.5 . . ?
C12 C13 C14 118.7(2) . . ?
C12 C13 C7 123.0(2) . 2_655 ?
C14 C13 C7 118.2(2) . 2_655 ?
C18 C17 C22 118.3(2) . . ?
C18 C17 C16 122.9(2) . . ?
C22 C17 C16 118.9(2) . . ?
C16 C15 C21 121.5(2) . 2_656 ?
C16 C15 H15 119.2 . . ?
C21 C15 H15 119.2 2_656 . ?
C27 C28 H28A 109.5 . . ?
C27 C28 H28B 109.5 . . ?
H28A C28 H28B 109.5 . . ?
C27 C28 H28C 109.5 . . ?
H28A C28 H28C 109.5 . . ?
H28B C28 H28C 109.5 . . ?
C19 C20 C21 120.6(2) . . ?
C19 C20 H20 119.7 . . ?
C21 C20 H20 119.7 . . ?
C10 C9 C14 118.8(2) . . ?
C10 C9 C8 122.6(2) . . ?
C14 C9 C8 118.6(2) . . ?
C15 C16 C17 121.5(2) . . ?
C15 C16 H16 119.3 . . ?
C17 C16 H16 119.3 . . ?
C20 C21 C22 118.6(2) . . ?
C20 C21 C15 122.5(2) . 2_656 ?
C22 C21 C15 118.84(19) . 2_656 ?
C8 C7 C13 121.7(2) . 2_655 ?
C8 C7 H7 119.1 . . ?
C13 C7 H7 119.1 2_655 . ?
C11 C10 C9 121.1(2) . . ?
C11 C10 H10 119.5 . . ?
C9 C10 H10 119.5 . . ?
C20 C19 C18 120.8(2) . . ?
C20 C19 H19 119.6 . . ?
C18 C19 H19 119.6 . . ?
C19 C18 C17 120.9(2) . . ?
C19 C18 H18 119.5 . . ?
C17 C18 H18 119.5 . . ?
C7 C8 C9 121.4(2) . . ?
C7 C8 H8 119.3 . . ?
C9 C8 H8 119.3 . . ?
C11 C12 C13 120.9(2) . . ?
C11 C12 H12 119.5 . . ?
C13 C12 H12 119.5 . . ?
C10 C11 C12 120.5(2) . . ?
C10 C11 H11 119.7 . . ?
C12 C11 H11 119.7 . . ?

loop_
_geom_bond_atom_site_label_1
_geom_bond_atom_site_label_2
_geom_bond_distance
_geom_bond_site_symmetry_2
_geom_bond_publ_flag
Cl01 C5 1.738(2) . ?
Cl02 C3 1.736(2) . ?
O2 C2 1.353(2) . ?
O2 H2 0.8200 . ?
O1 C6 1.347(2) . ?
O1 H1 0.8200 . ?
N1 C26 1.333(3) . ?
N1 C24 1.336(3) . ?
N2 C25 1.337(3) . ?
N2 C27 1.339(3) . ?
C24 C25 1.393(3) . ?
C24 C23 1.497(3) . ?
C27 C26 1.394(3) . ?
C27 C28 1.490(3) . ?
C26 H26 0.9300 . ?
C2 C1 1.385(3) . ?
C2 C3 1.402(3) . ?
C22 C17 1.419(3) . ?
C22 C21 1.419(3) . ?
C22 C22 1.440(4) 2_656 ?
C4 C5 1.375(3) . ?
C4 C3 1.385(3) . ?
C4 H4 0.9300 . ?
C6 C1 1.388(3) . ?
C6 C5 1.399(3) . ?
C14 C13 1.416(3) . ?
C14 C9 1.424(3) . ?
C14 C14 1.428(4) 2_655 ?
C25 H25 0.9300 . ?
C1 H1A 0.9300 . ?
C23 H23A 0.9600 . ?
C23 H23B 0.9600 . ?
C23 H23C 0.9600 . ?
C13 C12 1.400(3) . ?
C13 C7 1.438(3) 2_655 ?
C17 C18 1.405(3) . ?
C17 C16 1.435(3) . ?
C15 C16 1.345(3) . ?
C15 C21 1.434(3) 2_656 ?
C15 H15 0.9300 . ?
C28 H28A 0.9600 . ?
C28 H28B 0.9600 . ?
C28 H28C 0.9600 . ?
C20 C19 1.384(3) . ?
C20 C21 1.403(3) . ?
C20 H20 0.9300 . ?
C9 C10 1.396(3) . ?
C9 C8 1.433(3) . ?
C16 H16 0.9300 . ?
C7 C8 1.346(4) . ?
C7 H7 0.9300 . ?
C10 C11 1.376(4) . ?
C10 H10 0.9300 . ?
C19 C18 1.386(3) . ?
C19 H19 0.9300 . ?
C18 H18 0.9300 . ?
C8 H8 0.9300 . ?
C12 C11 1.385(4) . ?
C12 H12 0.9300 . ?
C11 H11 0.9300 . ?
